data_9007574
loop_
_publ_author_name
'Childs, J. D.'
'Hall, S. R.'

_publ_section_title
;
 The crystal structure of braggite, (Pt,Pd,Ni)S
;
_journal_name_full 'Acta Crystallographica, Section B'
_journal_page_first 1446
_journal_page_last 1451
_journal_paper_doi 10.1107/S056774087300470X
_journal_volume 29
_journal_year 1973
_chemical_compound_source 'Potgietersrust district, Transvaal, South Africa'
_chemical_formula_sum 'Ni0.5 Pd Pt2.5 S4'
_chemical_name_mineral Braggite
_space_group_IT_number 84
_symmetry_space_group_name_Hall '-P 4c'
_symmetry_space_group_name_H-M 'P 42/m'
_cell_angle_alpha 90
_cell_angle_beta 90
_cell_angle_gamma 90
_cell_length_a 6.380
_cell_length_b 6.380
_cell_length_c 6.570
_cell_formula_units_Z 2
_cell_volume 267.428
_database_code_amcsd 0009481
_exptl_crystal_density_diffrn 9.335
_cod_original_formula_sum 'Pd (Pt2.5 Ni.5) S4'
_cod_database_code 9007574

loop_
_space_group_symop_operation_xyz
x,y,z
y,-x,1/2-z
-y,x,1/2+z
x,y,-z
-x,-y,z
-y,x,1/2-z
y,-x,1/2+z
-x,-y,-z

loop_
_atom_site_aniso_label
_atom_site_aniso_U_11
_atom_site_aniso_U_22
_atom_site_aniso_U_33
_atom_site_aniso_U_12
_atom_site_aniso_U_13
_atom_site_aniso_U_23
Pd 0.00300 0.00260 0.00310 -0.00080 0.00000 0.00000
Pt1 0.00210 0.00210 0.00650 0.00000 0.00000 0.00000
Ni1 0.00210 0.00210 0.00650 0.00000 0.00000 0.00000
Pt2 0.00450 0.00320 0.00420 -0.00030 0.00000 0.00000
Ni2 0.00450 0.00320 0.00420 -0.00030 0.00000 0.00000
S 0.00520 0.00480 0.00450 -0.00040 -0.00110 0.00100

loop_
_atom_site_label
_atom_site_fract_x
_atom_site_fract_y
_atom_site_fract_z
_atom_site_occupancy
Pd 0.00000 0.50000 0.50000 1.00000
Pt1 0.00000 0.00000 0.25000 0.83330
Ni1 0.00000 0.00000 0.25000 0.16670
Pt2 0.25720 0.46670 0.00000 0.83330
Ni2 0.25720 0.46670 0.00000 0.16670
S 0.31210 0.19030 0.22670 1.00000

loop_
_cod_related_entry_id
_cod_related_entry_database
_cod_related_entry_code
1 AMCSD 0009481
